data_4088954
loop_
_publ_author_name
'Hess, Jeannine'
'Patra, Malay'
'Pierroz, Vanessa'
'Spingler, Bernhard'
'Jabbar, Abdul'
'Ferrari, Stefano'
'Gasser, Robin B.'
'Gasser, Gilles'

_publ_section_title
;
 Synthesis, Characterization, and Biological Activity of Ferrocenyl
 Analogues of the Anthelmintic Drug Monepantel
;
_journal_issue 19
_journal_name_full Organometallics
_journal_page_first 3369
_journal_paper_doi 10.1021/acs.organomet.6b00577
_journal_volume 35
_journal_year 2016
_chemical_formula_sum 'C40 H34 F6 Fe2 N2 O3 S2'
_chemical_formula_weight 880.51
_space_group_crystal_system triclinic
_space_group_IT_number 2
_space_group_name_Hall '-P 1'
_space_group_name_H-M_alt 'P -1'
_atom_sites_solution_hydrogens geom
_audit_creation_method SHELXL-2014/7
_cell_angle_alpha 108.022(3)
_cell_angle_beta 91.905(3)
_cell_angle_gamma 103.904(3)
_cell_formula_units_Z 2
_cell_length_a 10.6747(4)
_cell_length_b 13.1639(5)
_cell_length_c 14.6246(6)
_cell_measurement_reflns_used 8030
_cell_measurement_temperature 183(2)
_cell_measurement_theta_max 32.6628
_cell_measurement_theta_min 2.4908
_cell_volume 1884.04(14)
_computing_cell_refinement 'CrysAlis PRO (Oxford, 2012)'
_computing_data_collection 'CrysAlis PRO (Oxford, 2012)'
_computing_data_reduction 'CrysAlis PRO (Oxford, 2012)'
_computing_molecular_graphics 'ORTEP-3 (Farrugia, 1997)'
_computing_publication_material 'SHELXL-2014/7 (Sheldrick, 2014)'
_computing_structure_refinement 'SHELXL-2014/7 (Sheldrick, 2014)'
_computing_structure_solution 'SIR-97 (Altomare, 1999)'
_diffrn_ambient_temperature 183(2)
_diffrn_detector_area_resol_mean 10.4498
_diffrn_measured_fraction_theta_full 0.999
_diffrn_measured_fraction_theta_max 0.999
_diffrn_measurement_device_type 'Xcalibur Ruby'
_diffrn_measurement_method '\o oscillation scan'
_diffrn_radiation_type MoK\a
_diffrn_radiation_wavelength 0.71073
_diffrn_reflns_av_R_equivalents 0.0294
_diffrn_reflns_av_unetI/netI 0.0608
_diffrn_reflns_Laue_measured_fraction_full 0.999
_diffrn_reflns_Laue_measured_fraction_max 0.999
_diffrn_reflns_limit_h_max 14
_diffrn_reflns_limit_h_min -15
_diffrn_reflns_limit_k_max 15
_diffrn_reflns_limit_k_min -18
_diffrn_reflns_limit_l_max 20
_diffrn_reflns_limit_l_min -19
_diffrn_reflns_number 21805
_diffrn_reflns_point_group_measured_fraction_full 0.999
_diffrn_reflns_point_group_measured_fraction_max 0.999
_diffrn_reflns_theta_full 25.242
_diffrn_reflns_theta_max 30.506
_diffrn_reflns_theta_min 2.496
_diffrn_source 'Enhance (Mo) X-ray Source'
_exptl_absorpt_coefficient_mu 0.952
_exptl_absorpt_correction_T_max 1.00000
_exptl_absorpt_correction_T_min 0.98129
_exptl_absorpt_correction_type multi-scan
_exptl_absorpt_process_details
;
CrysAlisPro, Agilent Technologies,
Version 1.171.35.11 (release 16-05-2011 CrysAlis171 .NET)
(compiled May 16 2011,17:55:39)
Empirical absorption correction using spherical harmonics,
 implemented in SCALE3 ABSPACK scaling algorithm.
;
_exptl_crystal_colour yellow
_exptl_crystal_density_diffrn 1.552
_exptl_crystal_description prism
_exptl_crystal_F_000 900
_exptl_crystal_size_max 0.210
_exptl_crystal_size_mid 0.120
_exptl_crystal_size_min 0.080
_refine_diff_density_max 0.420
_refine_diff_density_min -0.351
_refine_diff_density_rms 0.068
_refine_ls_extinction_method none
_refine_ls_goodness_of_fit_ref 1.022
_refine_ls_hydrogen_treatment constr
_refine_ls_matrix_type full
_refine_ls_number_parameters 496
_refine_ls_number_reflns 11480
_refine_ls_number_restraints 0
_refine_ls_restrained_S_all 1.022
_refine_ls_R_factor_all 0.0747
_refine_ls_R_factor_gt 0.0486
_refine_ls_shift/su_max 0.001
_refine_ls_shift/su_mean 0.000
_refine_ls_structure_factor_coef Fsqd
_refine_ls_weighting_details 'w=1/[\s^2^(Fo^2^)+(0.0347P)^2^+0.2032P] where P=(Fo^2^+2Fc^2^)/3'
_refine_ls_weighting_scheme calc
_refine_ls_wR_factor_gt 0.0885
_refine_ls_wR_factor_ref 0.0999
_reflns_Friedel_coverage 0.000
_reflns_number_gt 8373
_reflns_number_total 11480
_reflns_threshold_expression 'I > 2\s(I)'
_cod_data_source_file om6b00577_si_005.cif
_cod_data_source_block jh190711
_cod_original_cell_volume 1884.04(13)
_cod_database_code 4088954
_shelx_shelxl_version_number 2014/7
_shelx_space_group_comment
;
The symmetry employed for this shelxl refinement is uniquely defined
by the following loop, which should always be used as a source of
symmetry information in preference to the above space-group names.
They are only intended as comments.
;
_shelx_estimated_absorpt_t_min 0.825
_shelx_estimated_absorpt_t_max 0.928

loop_
_space_group_symop_operation_xyz
'x, y, z'
'-x, -y, -z'

loop_
_atom_site_label
_atom_site_type_symbol
_atom_site_fract_x
_atom_site_fract_y
_atom_site_fract_z
_atom_site_U_iso_or_equiv
_atom_site_adp_type
_atom_site_occupancy
_atom_site_site_symmetry_order
_atom_site_calc_flag
_atom_site_refinement_flags_posn
_atom_site_refinement_flags_adp
Fe1 Fe 0.10896(3) 0.30229(2) 0.61153(2) 0.02362(8) Uani 1 1 d . .
Fe11 Fe 0.46483(3) 0.98726(2) 0.69186(2) 0.02416(8) Uani 1 1 d . .
C1 C 0.21749(19) 0.46187(15) 0.66227(13) 0.0219(4) Uani 1 1 d . .
C2 C 0.29952(19) 0.38751(16) 0.64060(14) 0.0242(4) Uani 1 1 d . .
C3 C 0.2700(2) 0.31851(18) 0.69949(16) 0.0337(5) Uani 1 1 d . .
H3A H 0.3101 0.2618 0.7009 0.040 Uiso 1 1 calc R U
C4 C 0.1710(2) 0.34847(19) 0.75541(15) 0.0352(5) Uani 1 1 d . .
H4A H 0.1322 0.3148 0.8000 0.042 Uiso 1 1 calc R U
C5 C 0.1396(2) 0.43758(17) 0.73326(14) 0.0288(5) Uani 1 1 d . .
H5A H 0.0771 0.4747 0.7612 0.035 Uiso 1 1 calc R U
C6 C -0.0036(3) 0.2778(2) 0.48804(18) 0.0518(7) Uani 1 1 d . .
H6A H -0.0060 0.3322 0.4583 0.062 Uiso 1 1 calc R U
C7 C 0.0785(3) 0.2084(3) 0.46958(19) 0.0592(8) Uani 1 1 d . .
H7A H 0.1417 0.2070 0.4253 0.071 Uiso 1 1 calc R U
C8 C 0.0521(3) 0.1417(2) 0.5270(2) 0.0622(9) Uani 1 1 d . .
H8A H 0.0946 0.0866 0.5291 0.075 Uiso 1 1 calc R U
C9 C -0.0473(3) 0.1687(2) 0.5815(2) 0.0548(8) Uani 1 1 d . .
H9A H -0.0845 0.1350 0.6266 0.066 Uiso 1 1 calc R U
C10 C -0.0826(2) 0.2545(2) 0.55777(19) 0.0498(7) Uani 1 1 d . .
H10A H -0.1473 0.2899 0.5839 0.060 Uiso 1 1 calc R U
C11 C 0.2186(2) 0.54935(16) 0.61766(15) 0.0287(5) Uani 1 1 d . .
H11A H 0.2219 0.5194 0.5471 0.034 Uiso 1 1 calc R U
H11B H 0.1384 0.5745 0.6282 0.034 Uiso 1 1 calc R U
C12 C 0.4016(2) 0.39008(19) 0.57389(17) 0.0377(6) Uani 1 1 d . .
H12A H 0.4316 0.3218 0.5602 0.045 Uiso 1 1 calc R U
H12B H 0.3651 0.3928 0.5119 0.045 Uiso 1 1 calc R U
C13 C 0.6330(2) 0.48001(18) 0.63173(14) 0.0287(5) Uani 1 1 d . .
C14 C 0.73309(19) 0.58516(17) 0.68732(14) 0.0261(4) Uani 1 1 d . .
C15 C 0.8584(2) 0.5767(2) 0.70632(17) 0.0389(6) Uani 1 1 d . .
H15A H 0.8769 0.5067 0.6828 0.047 Uiso 1 1 calc R U
C16 C 0.9560(2) 0.6688(2) 0.75881(18) 0.0413(6) Uani 1 1 d . .
H16A H 1.0413 0.6621 0.7701 0.050 Uiso 1 1 calc R U
C17 C 0.9295(2) 0.77066(18) 0.79489(16) 0.0316(5) Uani 1 1 d . .
C18 C 0.8057(2) 0.78098(18) 0.77599(16) 0.0336(5) Uani 1 1 d . .
H18A H 0.7873 0.8510 0.8002 0.040 Uiso 1 1 calc R U
C19 C 0.7094(2) 0.68889(18) 0.72174(15) 0.0313(5) Uani 1 1 d . .
H19A H 0.6253 0.6966 0.7077 0.038 Uiso 1 1 calc R U
C20 C 1.0887(3) 0.8578(3) 0.9658(2) 0.0542(7) Uani 1 1 d . .
C21 C 0.4452(2) 0.82428(16) 0.67068(14) 0.0247(4) Uani 1 1 d . .
C22 C 0.4872(2) 0.88835(16) 0.77081(14) 0.0248(4) Uani 1 1 d . .
C23 C 0.6076(2) 0.96539(18) 0.77394(18) 0.0356(5) Uani 1 1 d . .
H23A H 0.6584 1.0184 0.8309 0.043 Uiso 1 1 calc R U
C24 C 0.6392(2) 0.9500(2) 0.6784(2) 0.0427(6) Uani 1 1 d . .
H24A H 0.7142 0.9913 0.6600 0.051 Uiso 1 1 calc R U
C25 C 0.5404(2) 0.86285(18) 0.61498(17) 0.0355(5) Uani 1 1 d . .
H25A H 0.5378 0.8347 0.5466 0.043 Uiso 1 1 calc R U
C26 C 0.2867(2) 1.00497(18) 0.65551(17) 0.0350(5) Uani 1 1 d . .
H26A H 0.2085 0.9474 0.6331 0.042 Uiso 1 1 calc R U
C27 C 0.3328(2) 1.06849(19) 0.75341(17) 0.0369(5) Uani 1 1 d . .
H27A H 0.2912 1.0611 0.8083 0.044 Uiso 1 1 calc R U
C28 C 0.4509(2) 1.14435(18) 0.75475(18) 0.0408(6) Uani 1 1 d . .
H28A H 0.5032 1.1973 0.8110 0.049 Uiso 1 1 calc R U
C29 C 0.4789(2) 1.12903(19) 0.65882(19) 0.0419(6) Uani 1 1 d . .
H29A H 0.5529 1.1697 0.6390 0.050 Uiso 1 1 calc R U
C30 C 0.3769(2) 1.04209(19) 0.59713(16) 0.0383(6) Uani 1 1 d . .
H30A H 0.3705 1.0138 0.5285 0.046 Uiso 1 1 calc R U
C31 C 0.3223(2) 0.73572(16) 0.63364(15) 0.0316(5) Uani 1 1 d . .
H31A H 0.2484 0.7632 0.6609 0.038 Uiso 1 1 calc R U
H31B H 0.3074 0.7142 0.5622 0.038 Uiso 1 1 calc R U
C32 C 0.4185(2) 0.86745(18) 0.85314(15) 0.0345(5) Uani 1 1 d . .
H32A H 0.4482 0.9332 0.9120 0.041 Uiso 1 1 calc R U
H32B H 0.3238 0.8541 0.8376 0.041 Uiso 1 1 calc R U
C33 C 0.5419(2) 0.78087(18) 0.93794(15) 0.0303(5) Uani 1 1 d . .
C34 C 0.5777(2) 0.67535(17) 0.93471(14) 0.0260(4) Uani 1 1 d . .
C35 C 0.5058(2) 0.56947(17) 0.88101(14) 0.0273(4) Uani 1 1 d . .
H35A H 0.4272 0.5595 0.8429 0.033 Uiso 1 1 calc R U
C36 C 0.5475(2) 0.47729(17) 0.88220(14) 0.0282(4) Uani 1 1 d . .
H36A H 0.4977 0.4049 0.8452 0.034 Uiso 1 1 calc R U
C37 C 0.6624(2) 0.49226(18) 0.93778(14) 0.0279(4) Uani 1 1 d . .
C38 C 0.7359(2) 0.59784(19) 0.99107(16) 0.0352(5) Uani 1 1 d . .
H38A H 0.8151 0.6077 1.0284 0.042 Uiso 1 1 calc R U
C39 C 0.6935(2) 0.68886(18) 0.98971(15) 0.0339(5) Uani 1 1 d . .
H39A H 0.7438 0.7612 1.0265 0.041 Uiso 1 1 calc R U
C40 C 0.8235(3) 0.3621(3) 0.86570(19) 0.0518(7) Uani 1 1 d . .
N1 N 0.51125(17) 0.48682(15) 0.61747(13) 0.0349(4) Uani 1 1 d . .
H1A H 0.4966 0.5528 0.6352 0.042 Uiso 1 1 calc R U
N21 N 0.44543(18) 0.77084(15) 0.87111(12) 0.0317(4) Uani 1 1 d . .
H21A H 0.3973 0.7043 0.8373 0.038 Uiso 1 1 calc R U
O1 O 0.33060(14) 0.64082(11) 0.66128(10) 0.0301(3) Uani 1 1 d . .
O2 O 0.66238(16) 0.39199(14) 0.60185(12) 0.0451(4) Uani 1 1 d . .
O22 O 0.59890(18) 0.86914(14) 0.99729(12) 0.0515(5) Uani 1 1 d . .
F1 F 0.77667(19) 0.34852(16) 0.77694(11) 0.0746(6) Uani 1 1 d . .
F2 F 0.8653(2) 0.27313(18) 0.86170(14) 0.0952(7) Uani 1 1 d . .
F3 F 0.92678(18) 0.44859(19) 0.88843(15) 0.0904(7) Uani 1 1 d . .
F21 F 1.13942(19) 0.77221(16) 0.94858(12) 0.0780(6) Uani 1 1 d . .
F22 F 1.17459(17) 0.94467(17) 1.02698(13) 0.0863(6) Uani 1 1 d . .
F23 F 0.98607(17) 0.83553(17) 1.01110(12) 0.0819(6) Uani 1 1 d . .
S1 S 0.70789(6) 0.37470(5) 0.95068(4) 0.03517(14) Uani 1 1 d . .
S21 S 1.05412(6) 0.89169(5) 0.85974(5) 0.04667(17) Uani 1 1 d . .

loop_
_atom_site_aniso_label
_atom_site_aniso_U_11
_atom_site_aniso_U_22
_atom_site_aniso_U_33
_atom_site_aniso_U_23
_atom_site_aniso_U_13
_atom_site_aniso_U_12
Fe1 0.02419(15) 0.01655(15) 0.02729(15) 0.00647(11) -0.00331(12) 0.00194(11)
Fe11 0.02802(16) 0.01521(15) 0.03052(15) 0.00927(11) -0.00126(12) 0.00629(11)
C1 0.0235(10) 0.0150(9) 0.0242(9) 0.0040(7) -0.0031(8) 0.0035(7)
C2 0.0222(10) 0.0174(10) 0.0291(10) 0.0030(8) -0.0030(8) 0.0050(8)
C3 0.0337(12) 0.0234(11) 0.0425(12) 0.0108(9) -0.0124(10) 0.0071(9)
C4 0.0399(13) 0.0347(13) 0.0272(11) 0.0144(9) -0.0047(10) -0.0018(10)
C5 0.0278(11) 0.0264(11) 0.0268(10) 0.0035(8) 0.0012(9) 0.0044(9)
C6 0.0554(17) 0.0445(16) 0.0426(14) 0.0174(12) -0.0270(13) -0.0103(13)
C7 0.0428(16) 0.063(2) 0.0361(14) -0.0161(13) -0.0011(12) -0.0074(14)
C8 0.0538(18) 0.0196(14) 0.088(2) -0.0091(14) -0.0252(17) 0.0024(12)
C9 0.0493(16) 0.0435(16) 0.0551(16) 0.0223(13) -0.0132(14) -0.0234(13)
C10 0.0276(13) 0.0489(17) 0.0524(15) -0.0057(12) -0.0125(12) 0.0041(11)
C11 0.0307(11) 0.0166(10) 0.0340(11) 0.0060(8) -0.0064(9) 0.0017(8)
C12 0.0289(12) 0.0295(13) 0.0425(13) -0.0037(10) 0.0046(10) 0.0052(10)
C13 0.0273(11) 0.0356(12) 0.0253(10) 0.0106(9) 0.0066(9) 0.0111(9)
C14 0.0248(10) 0.0308(12) 0.0250(10) 0.0110(8) 0.0058(8) 0.0088(9)
C15 0.0297(12) 0.0333(13) 0.0534(14) 0.0089(11) 0.0025(11) 0.0148(10)
C16 0.0244(12) 0.0424(15) 0.0573(15) 0.0122(12) 0.0011(11) 0.0152(11)
C17 0.0255(11) 0.0311(12) 0.0378(12) 0.0129(9) 0.0008(9) 0.0050(9)
C18 0.0314(12) 0.0274(12) 0.0440(13) 0.0118(10) 0.0003(10) 0.0120(9)
C19 0.0244(11) 0.0347(13) 0.0380(12) 0.0132(10) 0.0007(9) 0.0120(9)
C20 0.0385(15) 0.061(2) 0.0517(16) 0.0081(14) -0.0007(13) 0.0064(14)
C21 0.0322(11) 0.0161(10) 0.0289(10) 0.0097(8) 0.0027(9) 0.0089(8)
C22 0.0302(11) 0.0182(10) 0.0272(10) 0.0076(8) -0.0040(8) 0.0098(8)
C23 0.0294(12) 0.0220(11) 0.0541(14) 0.0144(10) -0.0140(11) 0.0045(9)
C24 0.0306(12) 0.0357(14) 0.0771(18) 0.0349(13) 0.0159(12) 0.0139(11)
C25 0.0515(15) 0.0261(12) 0.0400(12) 0.0171(10) 0.0173(11) 0.0211(11)
C26 0.0317(12) 0.0248(12) 0.0504(14) 0.0153(10) -0.0073(11) 0.0088(9)
C27 0.0474(14) 0.0335(13) 0.0413(13) 0.0166(10) 0.0103(11) 0.0256(11)
C28 0.0502(15) 0.0185(11) 0.0489(14) 0.0037(10) -0.0138(12) 0.0126(10)
C29 0.0399(14) 0.0271(13) 0.0717(17) 0.0314(12) 0.0080(13) 0.0121(10)
C30 0.0540(16) 0.0347(14) 0.0347(12) 0.0164(10) -0.0022(11) 0.0215(12)
C31 0.0427(13) 0.0166(10) 0.0350(11) 0.0105(8) -0.0073(10) 0.0057(9)
C32 0.0485(14) 0.0329(13) 0.0293(11) 0.0130(9) 0.0026(10) 0.0208(11)
C33 0.0393(12) 0.0275(12) 0.0268(10) 0.0118(9) 0.0035(9) 0.0099(10)
C34 0.0309(11) 0.0271(11) 0.0224(9) 0.0118(8) 0.0030(8) 0.0072(9)
C35 0.0273(11) 0.0293(12) 0.0265(10) 0.0117(8) -0.0011(8) 0.0068(9)
C36 0.0286(11) 0.0253(11) 0.0292(10) 0.0094(8) 0.0004(9) 0.0042(9)
C37 0.0307(11) 0.0310(12) 0.0283(10) 0.0159(9) 0.0068(9) 0.0113(9)
C38 0.0305(12) 0.0389(14) 0.0347(11) 0.0116(10) -0.0071(10) 0.0084(10)
C39 0.0343(12) 0.0281(12) 0.0338(11) 0.0078(9) -0.0050(10) 0.0025(9)
C40 0.0571(18) 0.069(2) 0.0487(15) 0.0284(14) 0.0210(14) 0.0388(16)
N1 0.0237(9) 0.0288(10) 0.0464(11) 0.0043(8) 0.0052(8) 0.0062(8)
N21 0.0435(11) 0.0248(10) 0.0290(9) 0.0118(7) -0.0027(8) 0.0099(8)
O1 0.0351(8) 0.0136(7) 0.0386(8) 0.0092(6) -0.0097(7) 0.0019(6)
O2 0.0375(9) 0.0362(10) 0.0541(10) -0.0003(8) 0.0001(8) 0.0165(8)
O22 0.0705(13) 0.0268(9) 0.0485(10) 0.0026(8) -0.0207(9) 0.0131(9)
F1 0.1051(15) 0.0996(15) 0.0394(9) 0.0310(9) 0.0258(9) 0.0510(13)
F2 0.1320(18) 0.1236(18) 0.0956(14) 0.0670(13) 0.0691(13) 0.1059(16)
F3 0.0465(11) 0.1212(19) 0.0987(15) 0.0349(13) 0.0347(10) 0.0113(12)
F21 0.0982(15) 0.0930(15) 0.0660(11) 0.0378(10) 0.0043(10) 0.0528(12)
F22 0.0548(11) 0.0964(15) 0.0729(12) 0.0040(11) -0.0257(10) -0.0083(10)
F23 0.0528(11) 0.1154(17) 0.0578(11) 0.0191(11) 0.0091(9) -0.0019(11)
S1 0.0398(3) 0.0392(3) 0.0386(3) 0.0217(3) 0.0115(3) 0.0198(3)
S21 0.0320(3) 0.0350(4) 0.0686(4) 0.0171(3) -0.0079(3) 0.0023(3)

loop_
_atom_type_symbol
_atom_type_description
_atom_type_scat_dispersion_real
_atom_type_scat_dispersion_imag
_atom_type_scat_source
C C 0.0033 0.0016 'International Tables Vol C Tables 4.2.6.8 and 6.1.1.4'
H H 0.0000 0.0000 'International Tables Vol C Tables 4.2.6.8 and 6.1.1.4'
N N 0.0061 0.0033 'International Tables Vol C Tables 4.2.6.8 and 6.1.1.4'
O O 0.0106 0.0060 'International Tables Vol C Tables 4.2.6.8 and 6.1.1.4'
F F 0.0171 0.0103 'International Tables Vol C Tables 4.2.6.8 and 6.1.1.4'
Fe Fe 0.3463 0.8444 'International Tables Vol C Tables 4.2.6.8 and 6.1.1.4'
S S 0.1246 0.1234 'International Tables Vol C Tables 4.2.6.8 and 6.1.1.4'

loop_
_geom_angle_atom_site_label_1
_geom_angle_atom_site_label_2
_geom_angle_atom_site_label_3
_geom_angle
C8 Fe1 C1 158.58(12)
C8 Fe1 C7 39.91(12)
C1 Fe1 C7 123.71(11)
C8 Fe1 C6 67.11(11)
C1 Fe1 C6 109.39(9)
C7 Fe1 C6 39.97(11)
C8 Fe1 C2 121.34(10)
C1 Fe1 C2 41.44(7)
C7 Fe1 C2 107.07(10)
C6 Fe1 C2 123.64(10)
C8 Fe1 C9 40.29(12)
C1 Fe1 C9 160.00(11)
C7 Fe1 C9 67.51(12)
C6 Fe1 C9 67.44(11)
C2 Fe1 C9 157.16(10)
C8 Fe1 C4 122.01(12)
C1 Fe1 C4 68.77(8)
C7 Fe1 C4 157.66(12)
C6 Fe1 C4 160.12(12)
C2 Fe1 C4 68.99(9)
C9 Fe1 C4 107.12(10)
C8 Fe1 C3 106.34(10)
C1 Fe1 C3 68.89(8)
C7 Fe1 C3 122.17(11)
C6 Fe1 C3 158.82(12)
C2 Fe1 C3 40.98(8)
C9 Fe1 C3 121.54(10)
C4 Fe1 C3 40.56(9)
C8 Fe1 C10 67.81(11)
C1 Fe1 C10 124.27(9)
C7 Fe1 C10 67.81(11)
C6 Fe1 C10 40.35(11)
C2 Fe1 C10 160.29(11)
C9 Fe1 C10 40.40(11)
C4 Fe1 C10 123.14(11)
C3 Fe1 C10 158.05(12)
C8 Fe1 C5 158.71(13)
C1 Fe1 C5 40.73(8)
C7 Fe1 C5 160.33(12)
C6 Fe1 C5 125.07(10)
C2 Fe1 C5 69.02(8)
C9 Fe1 C5 123.57(11)
C4 Fe1 C5 40.66(8)
C3 Fe1 C5 68.32(8)
C10 Fe1 C5 109.00(9)
C21 Fe11 C28 159.20(10)
C21 Fe11 C22 41.43(7)
C28 Fe11 C22 122.16(9)
C21 Fe11 C24 68.72(9)
C28 Fe11 C24 122.26(10)
C22 Fe11 C24 68.93(9)
C21 Fe11 C23 68.83(8)
C28 Fe11 C23 107.05(9)
C22 Fe11 C23 40.88(8)
C24 Fe11 C23 40.60(10)
C21 Fe11 C25 40.88(9)
C28 Fe11 C25 158.30(11)
C22 Fe11 C25 69.06(8)
C24 Fe11 C25 40.44(9)
C23 Fe11 C25 68.23(9)
C21 Fe11 C27 123.14(10)
C28 Fe11 C27 40.33(10)
C22 Fe11 C27 106.29(9)
C24 Fe11 C27 157.45(10)
C23 Fe11 C27 121.53(10)
C25 Fe11 C27 160.34(10)
C21 Fe11 C29 158.76(10)
C28 Fe11 C29 40.43(10)
C22 Fe11 C29 158.79(9)
C24 Fe11 C29 108.01(10)
C23 Fe11 C29 123.23(10)
C25 Fe11 C29 123.10(10)
C27 Fe11 C29 68.05(10)
C21 Fe11 C26 107.70(9)
C28 Fe11 C26 67.93(9)
C22 Fe11 C26 121.91(9)
C24 Fe11 C26 160.52(11)
C23 Fe11 C26 157.71(10)
C25 Fe11 C26 124.46(10)
C27 Fe11 C26 40.61(9)
C29 Fe11 C26 67.97(9)
C21 Fe11 C30 122.71(9)
C28 Fe11 C30 68.03(9)
C22 Fe11 C30 158.28(10)
C24 Fe11 C30 124.32(10)
C23 Fe11 C30 160.04(11)
C25 Fe11 C30 108.75(9)
C27 Fe11 C30 68.10(9)
C29 Fe11 C30 40.57(9)
C26 Fe11 C30 40.29(9)
C5 C1 C2 107.98(17)
C5 C1 C11 127.33(17)
C2 C1 C11 124.69(19)
C5 C1 Fe1 70.13(11)
C2 C1 Fe1 69.40(11)
C11 C1 Fe1 126.79(13)
C3 C2 C1 107.05(18)
C3 C2 C12 127.78(18)
C1 C2 C12 125.04(19)
C3 C2 Fe1 69.82(12)
C1 C2 Fe1 69.16(11)
C12 C2 Fe1 129.29(14)
C4 C3 C2 108.59(18)
C4 C3 Fe1 69.69(12)
C2 C3 Fe1 69.21(11)
C4 C3 H3A 125.7
C2 C3 H3A 125.7
Fe1 C3 H3A 127.0
C3 C4 C5 108.1(2)
C3 C4 Fe1 69.74(12)
C5 C4 Fe1 69.76(11)
C3 C4 H4A 126.0
C5 C4 H4A 126.0
Fe1 C4 H4A 126.1
C1 C5 C4 108.32(18)
C1 C5 Fe1 69.14(11)
C4 C5 Fe1 69.58(12)
C1 C5 H5A 125.8
C4 C5 H5A 125.8
Fe1 C5 H5A 127.0
C7 C6 C10 108.9(3)
C7 C6 Fe1 70.01(14)
C10 C6 Fe1 70.24(13)
C7 C6 H6A 125.6
C10 C6 H6A 125.6
Fe1 C6 H6A 125.8
C8 C7 C6 107.9(3)
C8 C7 Fe1 69.70(15)
C6 C7 Fe1 70.02(14)
C8 C7 H7A 126.1
C6 C7 H7A 126.1
Fe1 C7 H7A 125.8
C7 C8 C9 108.7(3)
C7 C8 Fe1 70.40(15)
C9 C8 Fe1 70.33(15)
C7 C8 H8A 125.7
C9 C8 H8A 125.7
Fe1 C8 H8A 125.2
C8 C9 C10 107.9(3)
C8 C9 Fe1 69.38(15)
C10 C9 Fe1 70.09(15)
C8 C9 H9A 126.1
C10 C9 H9A 126.1
Fe1 C9 H9A 126.0
C6 C10 C9 106.7(2)
C6 C10 Fe1 69.41(14)
C9 C10 Fe1 69.51(14)
C6 C10 H10A 126.6
C9 C10 H10A 126.6
Fe1 C10 H10A 126.0
O1 C11 C1 108.86(15)
O1 C11 H11A 109.9
C1 C11 H11A 109.9
O1 C11 H11B 109.9
C1 C11 H11B 109.9
H11A C11 H11B 108.3
N1 C12 C2 110.10(17)
N1 C12 H12A 109.6
C2 C12 H12A 109.6
N1 C12 H12B 109.6
C2 C12 H12B 109.6
H12A C12 H12B 108.2
O2 C13 N1 122.0(2)
O2 C13 C14 120.90(18)
N1 C13 C14 117.12(18)
C19 C14 C15 118.2(2)
C19 C14 C13 124.84(18)
C15 C14 C13 116.94(19)
C16 C15 C14 120.9(2)
C16 C15 H15A 119.5
C14 C15 H15A 119.5
C15 C16 C17 120.0(2)
C15 C16 H16A 120.0
C17 C16 H16A 120.0
C16 C17 C18 120.0(2)
C16 C17 S21 121.14(17)
C18 C17 S21 118.80(17)
C19 C18 C17 119.6(2)
C19 C18 H18A 120.2
C17 C18 H18A 120.2
C18 C19 C14 121.24(19)
C18 C19 H19A 119.4
C14 C19 H19A 119.4
F23 C20 F21 106.7(3)
F23 C20 F22 107.3(2)
F21 C20 F22 107.4(2)
F23 C20 S21 113.51(19)
F21 C20 S21 113.7(2)
F22 C20 S21 107.9(2)
C25 C21 C22 107.83(19)
C25 C21 C31 126.90(19)
C22 C21 C31 125.3(2)
C25 C21 Fe11 69.94(12)
C22 C21 Fe11 69.61(11)
C31 C21 Fe11 124.87(13)
C23 C22 C21 106.87(19)
C23 C22 C32 128.65(19)
C21 C22 C32 124.3(2)
C23 C22 Fe11 69.59(12)
C21 C22 Fe11 68.96(10)
C32 C22 Fe11 130.18(13)
C24 C23 C22 108.7(2)
C24 C23 Fe11 69.69(12)
C22 C23 Fe11 69.53(11)
C24 C23 H23A 125.6
C22 C23 H23A 125.6
Fe11 C23 H23A 126.7
C25 C24 C23 108.2(2)
C25 C24 Fe11 69.82(13)
C23 C24 Fe11 69.71(12)
C25 C24 H24A 125.9
C23 C24 H24A 125.9
Fe11 C24 H24A 126.1
C24 C25 C21 108.4(2)
C24 C25 Fe11 69.74(13)
C21 C25 Fe11 69.18(11)
C24 C25 H25A 125.8
C21 C25 H25A 125.8
Fe11 C25 H25A 126.9
C30 C26 C27 108.1(2)
C30 C26 Fe11 69.87(12)
C27 C26 Fe11 69.48(12)
C30 C26 H26A 126.0
C27 C26 H26A 126.0
Fe11 C26 H26A 126.3
C28 C27 C26 107.7(2)
C28 C27 Fe11 69.57(13)
C26 C27 Fe11 69.91(12)
C28 C27 H27A 126.1
C26 C27 H27A 126.1
Fe11 C27 H27A 126.0
C27 C28 C29 108.6(2)
C27 C28 Fe11 70.10(13)
C29 C28 Fe11 70.18(12)
C27 C28 H28A 125.7
C29 C28 H28A 125.7
Fe11 C28 H28A 125.6
C28 C29 C30 107.7(2)
C28 C29 Fe11 69.39(12)
C30 C29 Fe11 69.82(13)
C28 C29 H29A 126.2
C30 C29 H29A 126.2
Fe11 C29 H29A 126.2
C26 C30 C29 107.9(2)
C26 C30 Fe11 69.83(12)
C29 C30 Fe11 69.61(12)
C26 C30 H30A 126.0
C29 C30 H30A 126.0
Fe11 C30 H30A 126.1
O1 C31 C21 109.25(16)
O1 C31 H31A 109.8
C21 C31 H31A 109.8
O1 C31 H31B 109.8
C21 C31 H31B 109.8
H31A C31 H31B 108.3
N21 C32 C22 109.81(17)
N21 C32 H32A 109.7
C22 C32 H32A 109.7
N21 C32 H32B 109.7
C22 C32 H32B 109.7
H32A C32 H32B 108.2
O22 C33 N21 122.7(2)
O22 C33 C34 120.99(19)
N21 C33 C34 116.33(19)
C35 C34 C39 119.07(19)
C35 C34 C33 125.02(18)
C39 C34 C33 115.90(19)
C34 C35 C36 120.72(18)
C34 C35 H35A 119.6
C36 C35 H35A 119.6
C37 C36 C35 119.4(2)
C37 C36 H36A 120.3
C35 C36 H36A 120.3
C38 C37 C36 120.44(19)
C38 C37 S1 119.42(15)
C36 C37 S1 119.84(17)
C39 C38 C37 119.76(19)
C39 C38 H38A 120.1
C37 C38 H38A 120.1
C38 C39 C34 120.6(2)
C38 C39 H39A 119.7
C34 C39 H39A 119.7
F1 C40 F3 105.7(2)
F1 C40 F2 107.0(2)
F3 C40 F2 107.6(2)
F1 C40 S1 114.0(2)
F3 C40 S1 113.8(2)
F2 C40 S1 108.4(2)
C13 N1 C12 123.13(18)
C13 N1 H1A 118.4
C12 N1 H1A 118.4
C33 N21 C32 121.94(19)
C33 N21 H21A 119.0
C32 N21 H21A 119.0
C11 O1 C31 110.50(14)
C40 S1 C37 99.52(11)
C17 S21 C20 99.72(12)

loop_
_geom_bond_atom_site_label_1
_geom_bond_atom_site_label_2
_geom_bond_distance
Fe1 C8 2.020(2)
Fe1 C1 2.0284(19)
Fe1 C7 2.029(2)
Fe1 C6 2.029(2)
Fe1 C2 2.032(2)
Fe1 C9 2.033(2)
Fe1 C4 2.039(2)
Fe1 C3 2.0398(19)
Fe1 C10 2.040(2)
Fe1 C5 2.041(2)
Fe11 C21 2.0277(19)
Fe11 C28 2.031(2)
Fe11 C22 2.0364(19)
Fe11 C24 2.037(2)
Fe11 C23 2.037(2)
Fe11 C25 2.038(2)
Fe11 C27 2.038(2)
Fe11 C29 2.041(2)
Fe11 C26 2.044(2)
Fe11 C30 2.044(2)
C1 C5 1.416(3)
C1 C2 1.437(2)
C1 C11 1.487(3)
C2 C3 1.425(3)
C2 C12 1.488(3)
C3 C4 1.414(3)
C3 H3A 0.9500
C4 C5 1.418(3)
C4 H4A 0.9500
C5 H5A 0.9500
C6 C7 1.387(4)
C6 C10 1.404(4)
C6 H6A 0.9500
C7 C8 1.382(4)
C7 H7A 0.9500
C8 C9 1.396(4)
C8 H8A 0.9500
C9 C10 1.406(4)
C9 H9A 0.9500
C10 H10A 0.9500
C11 O1 1.438(2)
C11 H11A 0.9900
C11 H11B 0.9900
C12 N1 1.459(3)
C12 H12A 0.9900
C12 H12B 0.9900
C13 O2 1.226(2)
C13 N1 1.338(3)
C13 C14 1.501(3)
C14 C19 1.390(3)
C14 C15 1.395(3)
C15 C16 1.381(3)
C15 H15A 0.9500
C16 C17 1.383(3)
C16 H16A 0.9500
C17 C18 1.388(3)
C17 S21 1.780(2)
C18 C19 1.381(3)
C18 H18A 0.9500
C19 H19A 0.9500
C20 F23 1.319(3)
C20 F21 1.324(3)
C20 F22 1.326(3)
C20 S21 1.791(3)
C21 C25 1.420(3)
C21 C22 1.438(3)
C21 C31 1.484(3)
C22 C23 1.423(3)
C22 C32 1.493(3)
C23 C24 1.413(3)
C23 H23A 0.9500
C24 C25 1.408(3)
C24 H24A 0.9500
C25 H25A 0.9500
C26 C30 1.408(3)
C26 C27 1.416(3)
C26 H26A 0.9500
C27 C28 1.403(3)
C27 H27A 0.9500
C28 C29 1.407(3)
C28 H28A 0.9500
C29 C30 1.416(3)
C29 H29A 0.9500
C30 H30A 0.9500
C31 O1 1.447(2)
C31 H31A 0.9900
C31 H31B 0.9900
C32 N21 1.465(3)
C32 H32A 0.9900
C32 H32B 0.9900
C33 O22 1.214(3)
C33 N21 1.350(3)
C33 C34 1.514(3)
C34 C35 1.384(3)
C34 C39 1.396(3)
C35 C36 1.394(3)
C35 H35A 0.9500
C36 C37 1.386(3)
C36 H36A 0.9500
C37 C38 1.386(3)
C37 S1 1.790(2)
C38 C39 1.384(3)
C38 H38A 0.9500
C39 H39A 0.9500
C40 F1 1.318(3)
C40 F3 1.326(3)
C40 F2 1.336(3)
C40 S1 1.780(3)
N1 H1A 0.8800
N21 H21A 0.8800

loop_
_geom_torsion_atom_site_label_1
_geom_torsion_atom_site_label_2
_geom_torsion_atom_site_label_3
_geom_torsion_atom_site_label_4
_geom_torsion
C5 C1 C2 C3 -0.1(2)
C11 C1 C2 C3 178.99(17)
Fe1 C1 C2 C3 -59.81(13)
C5 C1 C2 C12 -176.15(18)
C11 C1 C2 C12 2.9(3)
Fe1 C1 C2 C12 124.10(19)
C5 C1 C2 Fe1 59.75(13)
C11 C1 C2 Fe1 -121.20(18)
C1 C2 C3 C4 0.7(2)
C12 C2 C3 C4 176.63(19)
Fe1 C2 C3 C4 -58.71(14)
C1 C2 C3 Fe1 59.39(13)
C12 C2 C3 Fe1 -124.7(2)
C2 C3 C4 C5 -1.0(2)
Fe1 C3 C4 C5 -59.46(14)
C2 C3 C4 Fe1 58.41(14)
C2 C1 C5 C4 -0.6(2)
C11 C1 C5 C4 -179.60(18)
Fe1 C1 C5 C4 58.71(14)
C2 C1 C5 Fe1 -59.30(13)
C11 C1 C5 Fe1 121.69(19)
C3 C4 C5 C1 1.0(2)
Fe1 C4 C5 C1 -58.44(13)
C3 C4 C5 Fe1 59.45(14)
C10 C6 C7 C8 0.0(3)
Fe1 C6 C7 C8 59.66(18)
C10 C6 C7 Fe1 -59.70(16)
C6 C7 C8 C9 0.3(3)
Fe1 C7 C8 C9 60.16(18)
C6 C7 C8 Fe1 -59.86(17)
C7 C8 C9 C10 -0.4(3)
Fe1 C8 C9 C10 59.76(17)
C7 C8 C9 Fe1 -60.20(18)
C7 C6 C10 C9 -0.2(3)
Fe1 C6 C10 C9 -59.78(16)
C7 C6 C10 Fe1 59.56(17)
C8 C9 C10 C6 0.4(3)
Fe1 C9 C10 C6 59.72(16)
C8 C9 C10 Fe1 -59.32(17)
C5 C1 C11 O1 102.5(2)
C2 C1 C11 O1 -76.3(2)
Fe1 C1 C11 O1 -165.38(14)
C3 C2 C12 N1 -104.0(2)
C1 C2 C12 N1 71.2(3)
Fe1 C2 C12 N1 161.94(15)
O2 C13 C14 C19 178.3(2)
N1 C13 C14 C19 -2.4(3)
O2 C13 C14 C15 -2.5(3)
N1 C13 C14 C15 176.8(2)
C19 C14 C15 C16 0.7(4)
C13 C14 C15 C16 -178.6(2)
C14 C15 C16 C17 1.2(4)
C15 C16 C17 C18 -1.8(4)
C15 C16 C17 S21 -178.1(2)
C16 C17 C18 C19 0.5(4)
S21 C17 C18 C19 176.87(18)
C17 C18 C19 C14 1.4(4)
C15 C14 C19 C18 -2.0(3)
C13 C14 C19 C18 177.2(2)
C25 C21 C22 C23 0.2(2)
C31 C21 C22 C23 -178.48(18)
Fe11 C21 C22 C23 -59.52(13)
C25 C21 C22 C32 -175.21(17)
C31 C21 C22 C32 6.1(3)
Fe11 C21 C22 C32 125.05(18)
C25 C21 C22 Fe11 59.74(13)
C31 C21 C22 Fe11 -118.96(18)
C21 C22 C23 C24 0.3(2)
C32 C22 C23 C24 175.46(18)
Fe11 C22 C23 C24 -58.82(14)
C21 C22 C23 Fe11 59.12(12)
C32 C22 C23 Fe11 -125.7(2)
C22 C23 C24 C25 -0.7(2)
Fe11 C23 C24 C25 -59.44(14)
C22 C23 C24 Fe11 58.72(14)
C23 C24 C25 C21 0.8(2)
Fe11 C24 C25 C21 -58.52(14)
C23 C24 C25 Fe11 59.37(14)
C22 C21 C25 C24 -0.7(2)
C31 C21 C25 C24 178.02(18)
Fe11 C21 C25 C24 58.87(14)
C22 C21 C25 Fe11 -59.53(13)
C31 C21 C25 Fe11 119.14(19)
C30 C26 C27 C28 0.1(2)
Fe11 C26 C27 C28 59.53(14)
C30 C26 C27 Fe11 -59.44(14)
C26 C27 C28 C29 0.1(2)
Fe11 C27 C28 C29 59.83(15)
C26 C27 C28 Fe11 -59.75(14)
C27 C28 C29 C30 -0.2(2)
Fe11 C28 C29 C30 59.56(15)
C27 C28 C29 Fe11 -59.78(15)
C27 C26 C30 C29 -0.2(2)
Fe11 C26 C30 C29 -59.42(14)
C27 C26 C30 Fe11 59.19(14)
C28 C29 C30 C26 0.3(2)
Fe11 C29 C30 C26 59.56(14)
C28 C29 C30 Fe11 -59.28(14)
C25 C21 C31 O1 111.2(2)
C22 C21 C31 O1 -70.3(2)
Fe11 C21 C31 O1 -158.73(14)
C23 C22 C32 N21 -98.3(2)
C21 C22 C32 N21 76.1(2)
Fe11 C22 C32 N21 166.52(15)
O22 C33 C34 C35 169.0(2)
N21 C33 C34 C35 -11.7(3)
O22 C33 C34 C39 -12.1(3)
N21 C33 C34 C39 167.2(2)
C39 C34 C35 C36 0.5(3)
C33 C34 C35 C36 179.5(2)
C34 C35 C36 C37 -0.1(3)
C35 C36 C37 C38 -0.6(3)
C35 C36 C37 S1 173.08(16)
C36 C37 C38 C39 0.8(3)
S1 C37 C38 C39 -172.90(18)
C37 C38 C39 C34 -0.3(4)
C35 C34 C39 C38 -0.3(3)
C33 C34 C39 C38 -179.3(2)
O2 C13 N1 C12 6.0(3)
C14 C13 N1 C12 -173.32(19)
C2 C12 N1 C13 123.1(2)
O22 C33 N21 C32 11.8(4)
C34 C33 N21 C32 -167.52(19)
C22 C32 N21 C33 94.7(2)
C1 C11 O1 C31 -169.08(17)
C21 C31 O1 C11 -173.85(17)
F1 C40 S1 C37 -58.1(2)
F3 C40 S1 C37 63.3(2)
F2 C40 S1 C37 -177.1(2)
C38 C37 S1 C40 -85.5(2)
C36 C37 S1 C40 100.7(2)
C16 C17 S21 C20 -67.1(2)
C18 C17 S21 C20 116.6(2)
F23 C20 S21 C17 -56.3(2)
F21 C20 S21 C17 65.8(2)
F22 C20 S21 C17 -175.17(19)
